data_1563599
loop_
_publ_author_name
'Min, Sehye'
'Choi, Jonghoon'
'Yoo, Changho'
'Graham, Peter M.'
'Lee, Yunho'

_publ_section_title
;
 Ni(0)-Promoted Activation of Csp2--H and Csp2--O Bonds
;
_journal_name_full 'Chemical Science'
_journal_paper_doi 10.1039/D1SC02210E
_journal_year 2021
_chemical_formula_moiety 'C36 H51 N Ni P2'
_chemical_formula_sum 'C36 H51 N Ni P2'
_chemical_formula_weight 618.42
_chemical_properties_physical Air-sensitive,Moisture-sensitive,Oxygen-sensitive
_space_group_crystal_system orthorhombic
_space_group_IT_number 29
_space_group_name_Hall 'P 2c -2ac'
_space_group_name_H-M_alt 'P c a 21'
_atom_sites_solution_hydrogens geom
_audit_creation_method SHELXL-2013
_audit_update_record
;
2019-11-26 deposited with the CCDC.	2021-06-17 downloaded from the CCDC.
;
_cell_angle_alpha 90
_cell_angle_beta 90
_cell_angle_gamma 90
_cell_formula_units_Z 4
_cell_length_a 17.416(7)
_cell_length_b 19.138(7)
_cell_length_c 10.025(4)
_cell_measurement_reflns_used 25898
_cell_measurement_temperature 273(2)
_cell_measurement_theta_max 25.162
_cell_measurement_theta_min 2.339
_cell_volume 3341(2)
_computing_cell_refinement 'Bruker SMART'
_computing_data_collection 'Bruker SMART'
_computing_data_reduction 'Bruker SMART'
_computing_molecular_graphics 'Bruker SHELXTL'
_computing_publication_material 'Bruker SHELXTL'
_computing_structure_refinement 'SHELXL-2013 (Sheldrick, 2013)'
_computing_structure_solution 'SHELXL-2013 (Sheldrick, 2013)'
_diffrn_ambient_temperature 120(2)
_diffrn_measured_fraction_theta_full 0.990
_diffrn_measured_fraction_theta_max 0.998
_diffrn_measurement_device_type 'CCD area detector'
_diffrn_measurement_method 'phi and omega scans'
_diffrn_radiation_type MoK\a
_diffrn_radiation_wavelength 0.71073
_diffrn_reflns_av_R_equivalents 0.0928
_diffrn_reflns_av_unetI/netI 0.1033
_diffrn_reflns_Laue_measured_fraction_full 0.990
_diffrn_reflns_Laue_measured_fraction_max 0.998
_diffrn_reflns_limit_h_max 20
_diffrn_reflns_limit_h_min -20
_diffrn_reflns_limit_k_max 22
_diffrn_reflns_limit_k_min -21
_diffrn_reflns_limit_l_max 11
_diffrn_reflns_limit_l_min -11
_diffrn_reflns_number 25898
_diffrn_reflns_point_group_measured_fraction_full 0.989
_diffrn_reflns_point_group_measured_fraction_max 0.996
_diffrn_reflns_theta_full 25.242
_diffrn_reflns_theta_max 25.162
_diffrn_reflns_theta_min 2.339
_exptl_absorpt_coefficient_mu 0.701
_exptl_absorpt_correction_type multi-scan
_exptl_absorpt_process_details SADABS
_exptl_crystal_colour yellow
_exptl_crystal_density_diffrn 1.229
_exptl_crystal_density_meas ?
_exptl_crystal_density_method 'not measured'
_exptl_crystal_description dot
_exptl_crystal_F_000 1328
_exptl_crystal_recrystallization_method 'Re-crystallisation from solvent: diethyl ether'
_exptl_crystal_size_max 0.210
_exptl_crystal_size_mid 0.200
_exptl_crystal_size_min 0.130
_exptl_transmission_factor_max 0.7452
_exptl_transmission_factor_min 0.6761
_refine_diff_density_max 0.352
_refine_diff_density_min -0.453
_refine_diff_density_rms 0.080
_refine_ls_abs_structure_details
;
 Flack x determined using 1664 quotients [(I+)-(I-)]/[(I+)+(I-)]
 (Parsons and Flack (2004), Acta Cryst. A60, s61).
;
_refine_ls_abs_structure_Flack 0.010(13)
_refine_ls_extinction_coef 0.0050(9)
_refine_ls_extinction_expression Fc^*^=kFc[1+0.001xFc^2^\l^3^/sin(2\q)]^-1/4^
_refine_ls_extinction_method SHELXL
_refine_ls_goodness_of_fit_ref 0.722
_refine_ls_hydrogen_treatment constr
_refine_ls_matrix_type full
_refine_ls_number_parameters 375
_refine_ls_number_reflns 5959
_refine_ls_number_restraints 1
_refine_ls_restrained_S_all 0.722
_refine_ls_R_factor_all 0.0734
_refine_ls_R_factor_gt 0.0445
_refine_ls_shift/su_max 0.001
_refine_ls_shift/su_mean 0.000
_refine_ls_structure_factor_coef Fsqd
_refine_ls_weighting_details 'w=1/[\s^2^(Fo^2^)+(0.1000P)^2^+0.5247P] where P=(Fo^2^+2Fc^2^)/3'
_refine_ls_weighting_scheme calc
_refine_ls_wR_factor_gt 0.1043
_refine_ls_wR_factor_ref 0.1214
_reflns_Friedel_coverage 0.877
_reflns_Friedel_fraction_full 0.987
_reflns_Friedel_fraction_max 0.995
_reflns_number_gt 4393
_reflns_number_total 5959
_reflns_threshold_expression 'I > 2\s(I)'
_cod_data_source_file d1sc02210e2.cif
_cod_data_source_block 0733A-1_a
_cod_depositor_comments
;
The following automatic conversions were performed:

data item '_exptl_crystal_density_meas' value 'not measured' was
changed to '?' -- the value is perceived as not measured.

Automatic conversion script
Id: cif_fix_values 7556 2019-12-06 15:28:31Z antanas 
;
_cod_database_code 1563599
_shelx_space_group_comment
;
The symmetry employed for this shelxl refinement is uniquely defined
by the following loop, which should always be used as a source of
symmetry information in preference to the above space-group names.
They are only intended as comments.
;
_shelxl_version_number 2013-4

loop_
_space_group_symop_operation_xyz
'x, y, z'
'-x, -y, z+1/2'
'x+1/2, -y, z'
'-x+1/2, y, z+1/2'

loop_
_atom_site_label
_atom_site_type_symbol
_atom_site_fract_x
_atom_site_fract_y
_atom_site_fract_z
_atom_site_U_iso_or_equiv
_atom_site_adp_type
_atom_site_occupancy
_atom_site_site_symmetry_order
_atom_site_calc_flag
_atom_site_refinement_flags_posn
_atom_site_refinement_flags_adp
_atom_site_refinement_flags_occupancy
_atom_site_disorder_assembly
_atom_site_disorder_group
Ni1 Ni 0.52468(4) 0.23718(4) 0.46829(9) 0.0178(2) Uani 1 1 d . . . . .
P1 P 0.50078(9) 0.16802(9) 0.63457(17) 0.0184(4) Uani 1 1 d . . . . .
P2 P 0.53353(8) 0.31249(9) 0.30756(16) 0.0185(4) Uani 1 1 d . . . . .
C9 C 0.3656(3) 0.4738(3) 0.4706(7) 0.0223(13) Uani 1 1 d . . . . .
H9 H 0.3296 0.5050 0.5047 0.027 Uiso 1 1 calc R U . . .
N1 N 0.4478(3) 0.2986(3) 0.5431(5) 0.0186(12) Uani 1 1 d . . . . .
C32 C 0.7232(3) 0.1133(4) 0.4090(7) 0.0276(16) Uani 1 1 d . . . . .
H32 H 0.7706 0.1082 0.4506 0.033 Uiso 1 1 calc R U . . .
C30 C 0.5993(3) 0.1745(3) 0.3968(6) 0.0227(15) Uani 1 1 d . . . . .
C33 C 0.7046(3) 0.0694(3) 0.3015(7) 0.0248(15) Uani 1 1 d . . . . .
C1 C 0.4027(3) 0.2768(3) 0.6509(6) 0.0169(14) Uani 1 1 d . . . . .
C34 C 0.6338(3) 0.0801(4) 0.2405(7) 0.0254(16) Uani 1 1 d . . . . .
H34 H 0.6198 0.0524 0.1681 0.030 Uiso 1 1 calc R U . . .
C12 C 0.4715(3) 0.3816(3) 0.3680(6) 0.0198(15) Uani 1 1 d . . . . .
C7 C 0.3281(3) 0.3934(3) 0.6616(6) 0.0183(14) Uani 1 1 d . . . . .
C11 C 0.4603(3) 0.4464(3) 0.3077(7) 0.0220(15) Uani 1 1 d . . . . .
H11 H 0.4892 0.4581 0.2329 0.026 Uiso 1 1 calc R U . . .
C10 C 0.4070(3) 0.4941(3) 0.3568(6) 0.0208(15) Uani 1 1 d . . . . .
C13 C 0.4306(3) 0.3628(3) 0.4845(7) 0.0199(14) Uani 1 1 d . . . . .
C31 C 0.6729(3) 0.1641(3) 0.4548(7) 0.0247(14) Uani 1 1 d . . . . .
H31 H 0.6878 0.1923 0.5258 0.030 Uiso 1 1 calc R U . . .
C21 C 0.4732(3) 0.0758(3) 0.6120(7) 0.0207(15) Uani 1 1 d . . . . .
H21 H 0.4468 0.0607 0.6934 0.025 Uiso 1 1 calc R U . . .
C3 C 0.3687(3) 0.1817(3) 0.8037(7) 0.0208(14) Uani 1 1 d . . . . .
H3 H 0.3782 0.1371 0.8363 0.025 Uiso 1 1 calc R U . . .
C36 C 0.7577(4) 0.0123(4) 0.2545(7) 0.0337(19) Uani 1 1 d . . . . .
H36A H 0.8003 0.0085 0.3147 0.051 Uiso 1 1 calc R U . . .
H36B H 0.7761 0.0233 0.1667 0.051 Uiso 1 1 calc R U . . .
H36C H 0.7303 -0.0313 0.2521 0.051 Uiso 1 1 calc R U . . .
C4 C 0.3065(3) 0.2198(4) 0.8535(6) 0.0226(16) Uani 1 1 d . . . . .
C6 C 0.3414(3) 0.3178(3) 0.7044(6) 0.0174(14) Uani 1 1 d . . . . .
C23 C 0.4157(4) 0.0697(3) 0.4959(7) 0.0295(18) Uani 1 1 d . . . . .
H23A H 0.4407 0.0818 0.4138 0.044 Uiso 1 1 calc R U . . .
H23B H 0.3734 0.1010 0.5109 0.044 Uiso 1 1 calc R U . . .
H23C H 0.3969 0.0226 0.4906 0.044 Uiso 1 1 calc R U . . .
C22 C 0.5423(4) 0.0267(3) 0.5909(7) 0.0271(17) Uani 1 1 d . . . . .
H22A H 0.5242 -0.0203 0.5790 0.041 Uiso 1 1 calc R U . . .
H22B H 0.5753 0.0287 0.6675 0.041 Uiso 1 1 calc R U . . .
H22C H 0.5703 0.0410 0.5131 0.041 Uiso 1 1 calc R U . . .
C24 C 0.6257(3) 0.3543(4) 0.2642(6) 0.0238(16) Uani 1 1 d . . . . .
H24 H 0.6143 0.3967 0.2131 0.029 Uiso 1 1 calc R U . . .
C35 C 0.5830(3) 0.1318(3) 0.2862(7) 0.0221(15) Uani 1 1 d . . . . .
H35 H 0.5367 0.1380 0.2416 0.027 Uiso 1 1 calc R U . . .
C2 C 0.4170(3) 0.2098(4) 0.7052(6) 0.0186(14) Uani 1 1 d . . . . .
C8 C 0.3749(3) 0.4102(3) 0.5354(6) 0.0212(15) Uani 1 1 d . . . . .
C5 C 0.2962(3) 0.2873(3) 0.8031(6) 0.0205(14) Uani 1 1 d . . . . .
H5 H 0.2562 0.3137 0.8382 0.025 Uiso 1 1 calc R U . . .
C19 C 0.5513(4) 0.1349(4) 0.8960(7) 0.0288(17) Uani 1 1 d . . . . .
H19A H 0.5933 0.1364 0.9580 0.043 Uiso 1 1 calc R U . . .
H19B H 0.5365 0.0872 0.8810 0.043 Uiso 1 1 calc R U . . .
H19C H 0.5085 0.1603 0.9319 0.043 Uiso 1 1 calc R U . . .
C26 C 0.6770(4) 0.3074(4) 0.1774(7) 0.0341(19) Uani 1 1 d . . . . .
H26A H 0.7250 0.3305 0.1614 0.051 Uiso 1 1 calc R U . . .
H26B H 0.6519 0.2984 0.0940 0.051 Uiso 1 1 calc R U . . .
H26C H 0.6861 0.2640 0.2228 0.051 Uiso 1 1 calc R U . . .
C28 C 0.4145(4) 0.2438(4) 0.1832(7) 0.0294(18) Uani 1 1 d . . . . .
H28A H 0.3772 0.2770 0.2139 0.044 Uiso 1 1 calc R U . . .
H28B H 0.4237 0.2097 0.2516 0.044 Uiso 1 1 calc R U . . .
H28C H 0.3956 0.2209 0.1046 0.044 Uiso 1 1 calc R U . . .
C25 C 0.6657(4) 0.3763(4) 0.3934(7) 0.0345(18) Uani 1 1 d . . . . .
H25A H 0.6785 0.3355 0.4444 0.052 Uiso 1 1 calc R U . . .
H25B H 0.6320 0.4056 0.4445 0.052 Uiso 1 1 calc R U . . .
H25C H 0.7118 0.4016 0.3724 0.052 Uiso 1 1 calc R U . . .
C14 C 0.2516(3) 0.1893(3) 0.9552(8) 0.0311(16) Uani 1 1 d . . . . .
H14A H 0.2620 0.1404 0.9663 0.047 Uiso 1 1 calc R U . . .
H14B H 0.1997 0.1954 0.9248 0.047 Uiso 1 1 calc R U . . .
H14C H 0.2582 0.2128 1.0391 0.047 Uiso 1 1 calc R U . . .
C17 C 0.2418(4) 0.4057(4) 0.6364(8) 0.0333(17) Uani 1 1 d . . . . .
H17A H 0.2229 0.3710 0.5756 0.050 Uiso 1 1 calc R U . . .
H17B H 0.2345 0.4513 0.5987 0.050 Uiso 1 1 calc R U . . .
H17C H 0.2144 0.4025 0.7192 0.050 Uiso 1 1 calc R U . . .
C29 C 0.4768(4) 0.3381(4) 0.0450(7) 0.0312(17) Uani 1 1 d . . . . .
H29A H 0.4596 0.3168 -0.0365 0.047 Uiso 1 1 calc R U . . .
H29B H 0.5241 0.3625 0.0293 0.047 Uiso 1 1 calc R U . . .
H29C H 0.4386 0.3705 0.0759 0.047 Uiso 1 1 calc R U . . .
C18 C 0.5761(3) 0.1680(3) 0.7637(6) 0.0200(15) Uani 1 1 d . . . . .
H18 H 0.6196 0.1409 0.7294 0.024 Uiso 1 1 calc R U . . .
C15 C 0.3916(4) 0.5631(3) 0.2879(8) 0.0314(17) Uani 1 1 d . . . . .
H15A H 0.3575 0.5557 0.2140 0.047 Uiso 1 1 calc R U . . .
H15B H 0.4391 0.5824 0.2562 0.047 Uiso 1 1 calc R U . . .
H15C H 0.3684 0.5950 0.3500 0.047 Uiso 1 1 calc R U . . .
C16 C 0.3558(5) 0.4419(4) 0.7756(7) 0.039(2) Uani 1 1 d . . . . .
H16A H 0.3290 0.4303 0.8564 0.059 Uiso 1 1 calc R U . . .
H16B H 0.3455 0.4896 0.7524 0.059 Uiso 1 1 calc R U . . .
H16C H 0.4099 0.4357 0.7887 0.059 Uiso 1 1 calc R U . . .
C27 C 0.4894(3) 0.2816(3) 0.1504(7) 0.0220(15) Uani 1 1 d . . . . .
H27 H 0.5244 0.2469 0.1118 0.026 Uiso 1 1 calc R U . . .
C20 C 0.6042(4) 0.2434(3) 0.7873(8) 0.0285(16) Uani 1 1 d . . . . .
H20A H 0.5637 0.2703 0.8273 0.043 Uiso 1 1 calc R U . . .
H20B H 0.6184 0.2641 0.7037 0.043 Uiso 1 1 calc R U . . .
H20C H 0.6478 0.2428 0.8458 0.043 Uiso 1 1 calc R U . . .

loop_
_atom_site_aniso_label
_atom_site_aniso_U_11
_atom_site_aniso_U_22
_atom_site_aniso_U_33
_atom_site_aniso_U_23
_atom_site_aniso_U_13
_atom_site_aniso_U_12
Ni1 0.0185(4) 0.0190(4) 0.0161(4) 0.0004(4) 0.0012(4) 0.0013(3)
P1 0.0194(8) 0.0192(9) 0.0167(8) 0.0016(8) 0.0000(7) 0.0004(7)
P2 0.0181(8) 0.0212(10) 0.0163(9) 0.0016(8) 0.0007(7) -0.0001(7)
C9 0.025(3) 0.018(3) 0.024(3) -0.005(4) -0.005(4) 0.002(2)
N1 0.022(3) 0.017(3) 0.017(3) 0.004(2) 0.000(2) -0.003(2)
C32 0.013(3) 0.039(4) 0.031(4) 0.005(4) -0.001(3) 0.001(3)
C30 0.023(3) 0.026(4) 0.019(4) 0.004(3) 0.004(3) -0.003(3)
C33 0.022(3) 0.026(4) 0.026(4) 0.003(3) 0.009(3) 0.005(3)
C1 0.018(3) 0.018(4) 0.015(3) -0.005(3) 0.001(3) -0.003(3)
C34 0.026(4) 0.029(4) 0.021(4) 0.001(3) 0.004(3) 0.000(3)
C12 0.017(3) 0.023(4) 0.019(3) 0.002(3) -0.002(3) 0.003(3)
C7 0.017(3) 0.016(3) 0.022(4) -0.003(3) 0.003(3) 0.003(3)
C11 0.022(3) 0.025(4) 0.019(3) 0.002(3) 0.000(3) -0.001(3)
C10 0.021(3) 0.020(4) 0.022(3) 0.000(3) -0.006(3) 0.000(3)
C13 0.019(3) 0.023(4) 0.017(4) 0.003(3) 0.001(3) 0.002(2)
C31 0.023(3) 0.030(4) 0.020(4) 0.002(3) -0.003(3) -0.002(3)
C21 0.024(3) 0.018(4) 0.020(4) -0.002(3) 0.001(3) -0.002(3)
C3 0.019(3) 0.021(4) 0.022(3) 0.007(3) -0.003(3) -0.003(3)
C36 0.029(4) 0.035(4) 0.036(5) 0.004(3) 0.002(4) 0.010(3)
C4 0.016(3) 0.032(4) 0.019(4) 0.001(3) 0.002(3) -0.004(3)
C6 0.016(3) 0.022(4) 0.014(3) -0.001(3) -0.001(3) 0.001(3)
C23 0.024(3) 0.031(4) 0.034(5) 0.000(3) -0.006(3) -0.003(3)
C22 0.025(3) 0.020(4) 0.036(4) 0.007(3) -0.001(3) 0.003(3)
C24 0.020(3) 0.025(4) 0.026(4) 0.007(3) 0.004(3) 0.000(3)
C35 0.018(3) 0.027(4) 0.021(4) 0.004(3) -0.003(3) 0.002(3)
C2 0.021(3) 0.018(4) 0.017(3) 0.001(3) -0.001(3) 0.002(3)
C8 0.020(3) 0.023(4) 0.021(4) 0.001(3) -0.002(3) -0.001(3)
C5 0.018(3) 0.026(4) 0.017(4) -0.001(3) 0.004(3) 0.000(3)
C19 0.034(4) 0.029(4) 0.023(4) 0.006(3) -0.003(3) 0.006(3)
C26 0.025(3) 0.039(5) 0.039(5) 0.002(4) 0.006(3) 0.002(3)
C28 0.021(3) 0.036(5) 0.032(4) -0.003(3) -0.002(3) -0.001(3)
C25 0.026(4) 0.043(5) 0.035(5) 0.001(4) 0.000(3) -0.005(3)
C14 0.027(3) 0.035(4) 0.031(4) 0.007(4) 0.011(3) -0.005(3)
C17 0.027(3) 0.035(4) 0.038(4) 0.013(4) 0.004(4) 0.008(3)
C29 0.032(4) 0.042(5) 0.020(4) 0.002(3) 0.001(3) 0.001(3)
C18 0.019(3) 0.022(4) 0.019(4) 0.001(3) 0.000(3) -0.001(3)
C15 0.033(4) 0.031(4) 0.030(4) 0.004(4) 0.002(3) 0.005(3)
C16 0.063(5) 0.028(5) 0.027(4) 0.003(4) 0.005(4) -0.008(4)
C27 0.020(3) 0.028(4) 0.018(3) -0.005(3) 0.001(3) 0.002(3)
C20 0.032(4) 0.028(4) 0.025(4) -0.004(3) 0.002(3) -0.005(3)

loop_
_atom_type_symbol
_atom_type_description
_atom_type_scat_dispersion_real
_atom_type_scat_dispersion_imag
_atom_type_scat_source
C C 0.0033 0.0016 'International Tables Vol C Tables 4.2.6.8 and 6.1.1.4'
H H 0.0000 0.0000 'International Tables Vol C Tables 4.2.6.8 and 6.1.1.4'
N N 0.0061 0.0033 'International Tables Vol C Tables 4.2.6.8 and 6.1.1.4'
P P 0.1023 0.0942 'International Tables Vol C Tables 4.2.6.8 and 6.1.1.4'
Ni Ni 0.3393 1.1124 'International Tables Vol C Tables 4.2.6.8 and 6.1.1.4'

loop_
_geom_angle_atom_site_label_1
_geom_angle_atom_site_label_2
_geom_angle_atom_site_label_3
_geom_angle
_geom_angle_site_symmetry_1
_geom_angle_site_symmetry_3
_geom_angle_publ_flag
C30 Ni1 N1 178.5(2) . . ?
C30 Ni1 P2 95.2(2) . . ?
N1 Ni1 P2 86.17(16) . . ?
C30 Ni1 P1 92.0(2) . . ?
N1 Ni1 P1 86.56(16) . . ?
P2 Ni1 P1 172.26(7) . . ?
C2 P1 C18 107.4(3) . . ?
C2 P1 C21 105.1(3) . . ?
C18 P1 C21 105.7(3) . . ?
C2 P1 Ni1 100.7(2) . . ?
C18 P1 Ni1 113.8(2) . . ?
C21 P1 Ni1 122.7(2) . . ?
C12 P2 C24 106.3(3) . . ?
C12 P2 C27 105.7(3) . . ?
C24 P2 C27 107.4(3) . . ?
C12 P2 Ni1 101.2(2) . . ?
C24 P2 Ni1 121.7(2) . . ?
C27 P2 Ni1 113.0(2) . . ?
C8 C9 C10 124.1(6) . . ?
C8 C9 H9 117.9 . . ?
C10 C9 H9 117.9 . . ?
C13 N1 C1 117.9(5) . . ?
C13 N1 Ni1 121.4(4) . . ?
C1 N1 Ni1 120.4(4) . . ?
C31 C32 C33 121.9(6) . . ?
C31 C32 H32 119.1 . . ?
C33 C32 H32 119.1 . . ?
C35 C30 C31 115.0(6) . . ?
C35 C30 Ni1 121.6(5) . . ?
C31 C30 Ni1 123.3(5) . . ?
C34 C33 C32 116.9(6) . . ?
C34 C33 C36 120.9(6) . . ?
C32 C33 C36 122.2(6) . . ?
N1 C1 C2 118.0(5) . . ?
N1 C1 C6 123.0(6) . . ?
C2 C1 C6 119.0(6) . . ?
C33 C34 C35 121.2(6) . . ?
C33 C34 H34 119.4 . . ?
C35 C34 H34 119.4 . . ?
C11 C12 C13 120.9(6) . . ?
C11 C12 P2 126.0(5) . . ?
C13 C12 P2 113.1(5) . . ?
C6 C7 C8 110.3(5) . . ?
C6 C7 C17 109.8(5) . . ?
C8 C7 C17 110.5(5) . . ?
C6 C7 C16 108.2(5) . . ?
C8 C7 C16 108.5(5) . . ?
C17 C7 C16 109.5(6) . . ?
C10 C11 C12 121.5(6) . . ?
C10 C11 H11 119.2 . . ?
C12 C11 H11 119.2 . . ?
C11 C10 C9 116.8(6) . . ?
C11 C10 C15 121.9(6) . . ?
C9 C10 C15 121.3(6) . . ?
N1 C13 C12 117.6(5) . . ?
N1 C13 C8 123.8(6) . . ?
C12 C13 C8 118.6(6) . . ?
C32 C31 C30 122.2(6) . . ?
C32 C31 H31 118.9 . . ?
C30 C31 H31 118.9 . . ?
C23 C21 C22 111.0(5) . . ?
C23 C21 P1 109.5(5) . . ?
C22 C21 P1 113.5(4) . . ?
C23 C21 H21 107.5 . . ?
C22 C21 H21 107.5 . . ?
P1 C21 H21 107.5 . . ?
C4 C3 C2 121.1(6) . . ?
C4 C3 H3 119.5 . . ?
C2 C3 H3 119.5 . . ?
C33 C36 H36A 109.5 . . ?
C33 C36 H36B 109.5 . . ?
H36A C36 H36B 109.5 . . ?
C33 C36 H36C 109.5 . . ?
H36A C36 H36C 109.5 . . ?
H36B C36 H36C 109.5 . . ?
C3 C4 C5 116.9(6) . . ?
C3 C4 C14 121.9(6) . . ?
C5 C4 C14 121.1(6) . . ?
C5 C6 C1 117.3(6) . . ?
C5 C6 C7 120.7(5) . . ?
C1 C6 C7 121.9(5) . . ?
C21 C23 H23A 109.5 . . ?
C21 C23 H23B 109.5 . . ?
H23A C23 H23B 109.5 . . ?
C21 C23 H23C 109.5 . . ?
H23A C23 H23C 109.5 . . ?
H23B C23 H23C 109.5 . . ?
C21 C22 H22A 109.5 . . ?
C21 C22 H22B 109.5 . . ?
H22A C22 H22B 109.5 . . ?
C21 C22 H22C 109.5 . . ?
H22A C22 H22C 109.5 . . ?
H22B C22 H22C 109.5 . . ?
C25 C24 C26 112.0(5) . . ?
C25 C24 P2 108.4(4) . . ?
C26 C24 P2 112.7(5) . . ?
C25 C24 H24 107.8 . . ?
C26 C24 H24 107.8 . . ?
P2 C24 H24 107.8 . . ?
C34 C35 C30 122.7(6) . . ?
C34 C35 H35 118.6 . . ?
C30 C35 H35 118.6 . . ?
C3 C2 C1 120.8(6) . . ?
C3 C2 P1 126.2(5) . . ?
C1 C2 P1 113.0(4) . . ?
C9 C8 C13 118.0(6) . . ?
C9 C8 C7 120.3(6) . . ?
C13 C8 C7 121.6(6) . . ?
C6 C5 C4 124.8(6) . . ?
C6 C5 H5 117.6 . . ?
C4 C5 H5 117.6 . . ?
C18 C19 H19A 109.5 . . ?
C18 C19 H19B 109.5 . . ?
H19A C19 H19B 109.5 . . ?
C18 C19 H19C 109.5 . . ?
H19A C19 H19C 109.5 . . ?
H19B C19 H19C 109.5 . . ?
C24 C26 H26A 109.5 . . ?
C24 C26 H26B 109.5 . . ?
H26A C26 H26B 109.5 . . ?
C24 C26 H26C 109.5 . . ?
H26A C26 H26C 109.5 . . ?
H26B C26 H26C 109.5 . . ?
C27 C28 H28A 109.5 . . ?
C27 C28 H28B 109.5 . . ?
H28A C28 H28B 109.5 . . ?
C27 C28 H28C 109.5 . . ?
H28A C28 H28C 109.5 . . ?
H28B C28 H28C 109.5 . . ?
C24 C25 H25A 109.5 . . ?
C24 C25 H25B 109.5 . . ?
H25A C25 H25B 109.5 . . ?
C24 C25 H25C 109.5 . . ?
H25A C25 H25C 109.5 . . ?
H25B C25 H25C 109.5 . . ?
C4 C14 H14A 109.5 . . ?
C4 C14 H14B 109.5 . . ?
H14A C14 H14B 109.5 . . ?
C4 C14 H14C 109.5 . . ?
H14A C14 H14C 109.5 . . ?
H14B C14 H14C 109.5 . . ?
C7 C17 H17A 109.5 . . ?
C7 C17 H17B 109.5 . . ?
H17A C17 H17B 109.5 . . ?
C7 C17 H17C 109.5 . . ?
H17A C17 H17C 109.5 . . ?
H17B C17 H17C 109.5 . . ?
C27 C29 H29A 109.5 . . ?
C27 C29 H29B 109.5 . . ?
H29A C29 H29B 109.5 . . ?
C27 C29 H29C 109.5 . . ?
H29A C29 H29C 109.5 . . ?
H29B C29 H29C 109.5 . . ?
C19 C18 C20 110.1(5) . . ?
C19 C18 P1 114.1(4) . . ?
C20 C18 P1 109.4(4) . . ?
C19 C18 H18 107.7 . . ?
C20 C18 H18 107.7 . . ?
P1 C18 H18 107.7 . . ?
C10 C15 H15A 109.5 . . ?
C10 C15 H15B 109.5 . . ?
H15A C15 H15B 109.5 . . ?
C10 C15 H15C 109.5 . . ?
H15A C15 H15C 109.5 . . ?
H15B C15 H15C 109.5 . . ?
C7 C16 H16A 109.5 . . ?
C7 C16 H16B 109.5 . . ?
H16A C16 H16B 109.5 . . ?
C7 C16 H16C 109.5 . . ?
H16A C16 H16C 109.5 . . ?
H16B C16 H16C 109.5 . . ?
C28 C27 C29 111.1(5) . . ?
C28 C27 P2 108.8(5) . . ?
C29 C27 P2 115.0(5) . . ?
C28 C27 H27 107.2 . . ?
C29 C27 H27 107.2 . . ?
P2 C27 H27 107.2 . . ?
C18 C20 H20A 109.5 . . ?
C18 C20 H20B 109.5 . . ?
H20A C20 H20B 109.5 . . ?
C18 C20 H20C 109.5 . . ?
H20A C20 H20C 109.5 . . ?
H20B C20 H20C 109.5 . . ?

loop_
_geom_bond_atom_site_label_1
_geom_bond_atom_site_label_2
_geom_bond_distance
_geom_bond_site_symmetry_2
_geom_bond_publ_flag
Ni1 C30 1.908(6) . ?
Ni1 N1 1.933(5) . ?
Ni1 P2 2.1672(19) . ?
Ni1 P1 2.169(2) . ?
P1 C2 1.808(6) . ?
P1 C18 1.843(6) . ?
P1 C21 1.843(7) . ?
P2 C12 1.811(6) . ?
P2 C24 1.846(6) . ?
P2 C27 1.849(7) . ?
C9 C8 1.390(9) . ?
C9 C10 1.404(9) . ?
C9 H9 0.9300 . ?
N1 C13 1.395(8) . ?
N1 C1 1.400(8) . ?
C32 C31 1.388(9) . ?
C32 C33 1.405(9) . ?
C32 H32 0.9300 . ?
C30 C35 1.407(9) . ?
C30 C31 1.421(8) . ?
C33 C34 1.392(9) . ?
C33 C36 1.506(9) . ?
C1 C2 1.415(9) . ?
C1 C6 1.431(8) . ?
C34 C35 1.404(8) . ?
C34 H34 0.9300 . ?
C12 C11 1.395(9) . ?
C12 C13 1.414(9) . ?
C7 C6 1.527(9) . ?
C7 C8 1.539(8) . ?
C7 C17 1.541(8) . ?
C7 C16 1.548(9) . ?
C11 C10 1.391(8) . ?
C11 H11 0.9300 . ?
C10 C15 1.515(9) . ?
C13 C8 1.423(8) . ?
C31 H31 0.9300 . ?
C21 C23 1.540(9) . ?
C21 C22 1.541(8) . ?
C21 H21 0.9800 . ?
C3 C4 1.397(8) . ?
C3 C2 1.404(9) . ?
C3 H3 0.9300 . ?
C36 H36A 0.9600 . ?
C36 H36B 0.9600 . ?
C36 H36C 0.9600 . ?
C4 C5 1.398(9) . ?
C4 C14 1.515(9) . ?
C6 C5 1.394(8) . ?
C23 H23A 0.9600 . ?
C23 H23B 0.9600 . ?
C23 H23C 0.9600 . ?
C22 H22A 0.9600 . ?
C22 H22B 0.9600 . ?
C22 H22C 0.9600 . ?
C24 C25 1.530(9) . ?
C24 C26 1.535(9) . ?
C24 H24 0.9800 . ?
C35 H35 0.9300 . ?
C5 H5 0.9300 . ?
C19 C18 1.531(9) . ?
C19 H19A 0.9600 . ?
C19 H19B 0.9600 . ?
C19 H19C 0.9600 . ?
C26 H26A 0.9600 . ?
C26 H26B 0.9600 . ?
C26 H26C 0.9600 . ?
C28 C27 1.527(9) . ?
C28 H28A 0.9600 . ?
C28 H28B 0.9600 . ?
C28 H28C 0.9600 . ?
C25 H25A 0.9600 . ?
C25 H25B 0.9600 . ?
C25 H25C 0.9600 . ?
C14 H14A 0.9600 . ?
C14 H14B 0.9600 . ?
C14 H14C 0.9600 . ?
C17 H17A 0.9600 . ?
C17 H17B 0.9600 . ?
C17 H17C 0.9600 . ?
C29 C27 1.528(9) . ?
C29 H29A 0.9600 . ?
C29 H29B 0.9600 . ?
C29 H29C 0.9600 . ?
C18 C20 1.543(8) . ?
C18 H18 0.9800 . ?
C15 H15A 0.9600 . ?
C15 H15B 0.9600 . ?
C15 H15C 0.9600 . ?
C16 H16A 0.9600 . ?
C16 H16B 0.9600 . ?
C16 H16C 0.9600 . ?
C27 H27 0.9800 . ?
C20 H20A 0.9600 . ?
C20 H20B 0.9600 . ?
C20 H20C 0.9600 . ?
